data_1551290
loop_
_publ_author_name
'Kuehn, Laura'
'Stang, Martin'
'W\"urtemberger-Pietsch, Sabrina'
'Friedrich, Alexandra'
'Schneider, Heidi'
'Radius, Udo'
'Marder, Todd B.'

_publ_section_title
;
 FBpin and its Adducts and their Role in Catalytic Borylations
;
_journal_name_full 'Faraday Discussions'
_journal_paper_doi 10.1039/C9FD00053D
_journal_year 2019
_chemical_absolute_configuration unk
_chemical_formula_moiety 'C15 H28 B F N2 O2'
_chemical_formula_sum 'C15 H28 B F N2 O2'
_chemical_formula_weight 298.20
_chemical_name_common FBpin?nPr2Im
_space_group_crystal_system trigonal
_space_group_IT_number 161
_space_group_name_Hall 'R 3 -2"c'
_space_group_name_H-M_alt 'R 3 c :H'
_symmetry_space_group_name_Hall 'R 3 -2"c'
_symmetry_space_group_name_H-M 'R 3 c :H'
_atom_sites_solution_hydrogens geom
_atom_sites_solution_primary iterative
_atom_sites_solution_secondary difmap
_audit_creation_date 2019-04-25
_audit_creation_method SHELXL-2018/3
_audit_update_record
;
2019-04-26 deposited with the CCDC.    2019-06-07 downloaded from the CCDC.
;
_cell_angle_alpha 90
_cell_angle_beta 90
_cell_angle_gamma 120
_cell_formula_units_Z 18
_cell_length_a 24.782(7)
_cell_length_b 24.782(7)
_cell_length_c 14.217(5)
_cell_measurement_reflns_used 9855
_cell_measurement_temperature 100(2)
_cell_measurement_theta_max 28.29
_cell_measurement_theta_min 2.85
_cell_volume 7562(4)
_computing_cell_refinement 'Saint+ ver. V8.37A (Bruker AXS)'
_computing_data_collection 'APEX2 ver. 2014.9 (Bruker AXS)'
_computing_data_reduction 'Saint+ ver. V8.37A (Bruker AXS)'
_computing_molecular_graphics 'ShelXLe (Huebschle et all, 2011)'
_computing_publication_material 'SHELXL-2018/3 (Sheldrick, 2018)'
_computing_structure_refinement 'SHELXL-2018/3 (Sheldrick, 2018)'
_computing_structure_solution 'SHELXT (Sheldrick, 2014)'
_diffrn_ambient_temperature 100(2)
_diffrn_detector 'CCD area detector (Apex2)'
_diffrn_detector_area_resol_mean 8.333
_diffrn_measured_fraction_theta_full 0.999
_diffrn_measured_fraction_theta_max 0.995
_diffrn_measurement_device_type 'Bruker X8-APEX II'
_diffrn_measurement_method '\f and \w scans'
_diffrn_radiation_monochromator graphite
_diffrn_radiation_type MoK\a
_diffrn_radiation_wavelength 0.71073
_diffrn_reflns_av_R_equivalents 0.0368
_diffrn_reflns_av_unetI/netI 0.0241
_diffrn_reflns_Laue_measured_fraction_full 0.999
_diffrn_reflns_Laue_measured_fraction_max 0.995
_diffrn_reflns_limit_h_max 32
_diffrn_reflns_limit_h_min -33
_diffrn_reflns_limit_k_max 32
_diffrn_reflns_limit_k_min -33
_diffrn_reflns_limit_l_max 18
_diffrn_reflns_limit_l_min -18
_diffrn_reflns_number 30064
_diffrn_reflns_point_group_measured_fraction_full 0.991
_diffrn_reflns_point_group_measured_fraction_max 0.984
_diffrn_reflns_theta_full 25.242
_diffrn_reflns_theta_max 28.297
_diffrn_reflns_theta_min 2.891
_diffrn_source 'rotating-anode (Nonius FR-591)'
_exptl_absorpt_coefficient_mu 0.084
_exptl_absorpt_correction_T_max 0.7457
_exptl_absorpt_correction_T_min 0.6400
_exptl_absorpt_correction_type multi-scan
_exptl_absorpt_process_details 'SadAbs 2016/2 (Bruker AXS)'
_exptl_crystal_colour colourless
_exptl_crystal_density_diffrn 1.179
_exptl_crystal_description block
_exptl_crystal_F_000 2916
_exptl_crystal_recrystallization_method 'Re-crystallisation from solvent: n-hexane'
_exptl_crystal_size_max 0.250
_exptl_crystal_size_mid 0.120
_exptl_crystal_size_min 0.110
_refine_diff_density_max 0.209
_refine_diff_density_min -0.150
_refine_diff_density_rms 0.028
_refine_ls_abs_structure_details
;
 Flack x determined using 1675 quotients [(I+)-(I-)]/[(I+)+(I-)]
 (Parsons, Flack and Wagner, Acta Cryst. B69 (2013) 249-259).
;
_refine_ls_abs_structure_Flack -0.1(2)
_refine_ls_extinction_method none
_refine_ls_goodness_of_fit_ref 1.048
_refine_ls_hydrogen_treatment constr
_refine_ls_matrix_type full
_refine_ls_number_parameters 196
_refine_ls_number_reflns 4103
_refine_ls_number_restraints 1
_refine_ls_restrained_S_all 1.048
_refine_ls_R_factor_all 0.0370
_refine_ls_R_factor_gt 0.0312
_refine_ls_shift/su_max 0.001
_refine_ls_shift/su_mean 0.000
_refine_ls_structure_factor_coef Fsqd
_refine_ls_weighting_details 'w=1/[\s^2^(Fo^2^)+(0.0383P)^2^+2.5649P] where P=(Fo^2^+2Fc^2^)/3'
_refine_ls_weighting_scheme calc
_refine_ls_wR_factor_gt 0.0712
_refine_ls_wR_factor_ref 0.0743
_reflns_Friedel_coverage 0.971
_reflns_Friedel_fraction_full 0.983
_reflns_Friedel_fraction_max 0.973
_reflns_number_gt 3748
_reflns_number_total 4103
_reflns_threshold_expression 'I > 2\s(I)'
_cod_data_source_file c9fd00053d2.cif
_cod_data_source_block cmpd_4
_cod_original_cell_volume 7562(5)
_cod_database_code 1551290
_shelx_shelxl_version_number 2018/3
_shelx_space_group_comment
;
The symmetry employed for this shelxl refinement is uniquely defined
by the following loop, which should always be used as a source of
symmetry information in preference to the above space-group names.
They are only intended as comments.
;
_shelx_estimated_absorpt_t_min 0.979
_shelx_estimated_absorpt_t_max 0.991

loop_
_space_group_symop_operation_xyz
'x, y, z'
'-y, x-y, z'
'-x+y, -x, z'
'-y, -x, z+1/2'
'-x+y, y, z+1/2'
'x, x-y, z+1/2'
'x+2/3, y+1/3, z+1/3'
'-y+2/3, x-y+1/3, z+1/3'
'-x+y+2/3, -x+1/3, z+1/3'
'-y+2/3, -x+1/3, z+5/6'
'-x+y+2/3, y+1/3, z+5/6'
'x+2/3, x-y+1/3, z+5/6'
'x+1/3, y+2/3, z+2/3'
'-y+1/3, x-y+2/3, z+2/3'
'-x+y+1/3, -x+2/3, z+2/3'
'-y+1/3, -x+2/3, z+7/6'
'-x+y+1/3, y+2/3, z+7/6'
'x+1/3, x-y+2/3, z+7/6'

loop_
_atom_site_label
_atom_site_type_symbol
_atom_site_fract_x
_atom_site_fract_y
_atom_site_fract_z
_atom_site_U_iso_or_equiv
_atom_site_adp_type
_atom_site_occupancy
_atom_site_site_symmetry_order
_atom_site_calc_flag
_atom_site_refinement_flags_posn
_atom_site_refinement_flags_adp
F1 F 0.91280(5) 0.69608(5) 0.96310(8) 0.0298(3) Uani 1 1 d . .
B1 B 0.95292(9) 0.76202(9) 0.95165(14) 0.0198(4) Uani 1 1 d . .
N1 N 1.07223(7) 0.78962(7) 0.98641(11) 0.0208(3) Uani 1 1 d . .
O1 O 0.92871(6) 0.78320(6) 0.87615(9) 0.0230(3) Uani 1 1 d . .
C1 C 1.02261(8) 0.77053(8) 0.92867(12) 0.0190(3) Uani 1 1 d . .
C2 C 1.12043(9) 0.78750(9) 0.94015(14) 0.0245(4) Uani 1 1 d . .
H2 H 1.160206 0.798800 0.965349 0.029 Uiso 1 1 calc R U
O2 O 0.95596(6) 0.79714(6) 1.03478(9) 0.0230(3) Uani 1 1 d . .
N2 N 1.03988(7) 0.75637(7) 0.84671(10) 0.0206(3) Uani 1 1 d . .
C3 C 1.09995(8) 0.76632(8) 0.85249(14) 0.0243(4) Uani 1 1 d . .
H3 H 1.122376 0.759549 0.804156 0.029 Uiso 1 1 calc R U
C4 C 1.00057(8) 0.73321(8) 0.76205(12) 0.0211(4) Uani 1 1 d . .
H4A H 1.027567 0.748481 0.705671 0.025 Uiso 1 1 calc R U
H4B H 0.972297 0.750629 0.760397 0.025 Uiso 1 1 calc R U
C5 C 0.96190(10) 0.66271(9) 0.75766(14) 0.0271(4) Uani 1 1 d . .
H5A H 0.933004 0.646974 0.811895 0.033 Uiso 1 1 calc R U
H5B H 0.989564 0.644632 0.761019 0.033 Uiso 1 1 calc R U
C8 C 1.11007(8) 0.88323(9) 1.08759(14) 0.0241(4) Uani 1 1 d . .
H8A H 1.153630 0.901323 1.065623 0.029 Uiso 1 1 calc R U
H8B H 1.088448 0.898096 1.045386 0.029 Uiso 1 1 calc R U
C7 C 1.07789(8) 0.81262(8) 1.08337(13) 0.0232(4) Uani 1 1 d . .
H7A H 1.101857 0.798276 1.121242 0.028 Uiso 1 1 calc R U
H7B H 1.035815 0.794735 1.111384 0.028 Uiso 1 1 calc R U
C6 C 0.92487(10) 0.64295(9) 0.66613(15) 0.0325(5) Uani 1 1 d . .
H6A H 0.896593 0.659841 0.663987 0.049 Uiso 1 1 calc R U
H6B H 0.900613 0.597370 0.662934 0.049 Uiso 1 1 calc R U
H6C H 0.953612 0.658955 0.612639 0.049 Uiso 1 1 calc R U
C9 C 1.10955(10) 0.90473(10) 1.18729(15) 0.0322(4) Uani 1 1 d . .
H9A H 1.128740 0.887903 1.229612 0.048 Uiso 1 1 calc R U
H9B H 1.066460 0.889813 1.206965 0.048 Uiso 1 1 calc R U
H9C H 1.133109 0.950353 1.189713 0.048 Uiso 1 1 calc R U
C11 C 0.92642(8) 0.83685(8) 0.90890(13) 0.0224(4) Uani 1 1 d . .
C12 C 0.91926(8) 0.82632(8) 1.01709(13) 0.0219(3) Uani 1 1 d . .
C13 C 0.87195(11) 0.83783(11) 0.86147(17) 0.0351(5) Uani 1 1 d . .
H13A H 0.868407 0.872960 0.885661 0.053 Uiso 1 1 calc R U
H13B H 0.833409 0.798779 0.874808 0.053 Uiso 1 1 calc R U
H13C H 0.878916 0.842378 0.793377 0.053 Uiso 1 1 calc R U
C14 C 0.98749(10) 0.89510(10) 0.88189(16) 0.0323(4) Uani 1 1 d . .
H14A H 1.022274 0.894595 0.913853 0.048 Uiso 1 1 calc R U
H14B H 0.985932 0.932316 0.900836 0.048 Uiso 1 1 calc R U
H14C H 0.993419 0.895723 0.813665 0.048 Uiso 1 1 calc R U
C15 C 0.85224(9) 0.78108(9) 1.04725(16) 0.0323(4) Uani 1 1 d . .
H15A H 0.851723 0.769632 1.113351 0.048 Uiso 1 1 calc R U
H15B H 0.835082 0.743547 1.008089 0.048 Uiso 1 1 calc R U
H15C H 0.826941 0.801065 1.039626 0.048 Uiso 1 1 calc R U
C16 C 0.94491(10) 0.88548(9) 1.07531(16) 0.0313(4) Uani 1 1 d . .
H16A H 0.939115 0.874726 1.142300 0.047 Uiso 1 1 calc R U
H16B H 0.922749 0.907715 1.059178 0.047 Uiso 1 1 calc R U
H16C H 0.989424 0.912185 1.062033 0.047 Uiso 1 1 calc R U

loop_
_atom_site_aniso_label
_atom_site_aniso_U_11
_atom_site_aniso_U_22
_atom_site_aniso_U_33
_atom_site_aniso_U_23
_atom_site_aniso_U_13
_atom_site_aniso_U_12
F1 0.0275(6) 0.0183(5) 0.0410(7) 0.0031(5) 0.0088(5) 0.0095(5)
B1 0.0195(9) 0.0193(9) 0.0210(9) 0.0007(7) 0.0012(7) 0.0099(7)
N1 0.0208(7) 0.0199(7) 0.0225(8) 0.0018(6) -0.0012(6) 0.0107(6)
O1 0.0246(6) 0.0276(6) 0.0225(6) -0.0032(5) -0.0026(5) 0.0173(5)
C1 0.0214(8) 0.0166(8) 0.0191(8) 0.0025(6) -0.0005(6) 0.0097(7)
C2 0.0212(8) 0.0246(9) 0.0288(10) 0.0020(7) -0.0003(7) 0.0123(7)
O2 0.0285(6) 0.0261(6) 0.0204(6) 0.0004(5) 0.0005(5) 0.0181(5)
N2 0.0203(7) 0.0208(7) 0.0219(8) 0.0011(6) 0.0005(6) 0.0111(6)
C3 0.0214(8) 0.0253(9) 0.0284(9) 0.0000(7) 0.0017(7) 0.0133(7)
C4 0.0233(8) 0.0234(9) 0.0190(8) -0.0003(6) -0.0005(6) 0.0133(7)
C5 0.0321(10) 0.0220(9) 0.0285(10) -0.0006(7) -0.0030(8) 0.0145(8)
C8 0.0213(8) 0.0248(9) 0.0260(9) -0.0009(7) -0.0014(7) 0.0115(7)
C7 0.0244(9) 0.0255(9) 0.0208(9) 0.0003(7) -0.0039(7) 0.0133(7)
C6 0.0390(11) 0.0218(9) 0.0335(12) -0.0039(8) -0.0081(9) 0.0127(9)
C9 0.0283(10) 0.0326(10) 0.0301(11) -0.0061(8) -0.0021(8) 0.0110(9)
C11 0.0214(8) 0.0233(8) 0.0264(9) 0.0005(7) -0.0001(7) 0.0140(7)
C12 0.0201(8) 0.0202(8) 0.0268(9) 0.0002(7) 0.0029(7) 0.0111(7)
C13 0.0355(11) 0.0448(12) 0.0379(12) -0.0038(9) -0.0073(9) 0.0297(10)
C14 0.0315(10) 0.0283(10) 0.0372(11) 0.0106(8) 0.0075(9) 0.0149(8)
C15 0.0260(10) 0.0278(10) 0.0419(12) 0.0015(8) 0.0120(9) 0.0127(8)
C16 0.0328(10) 0.0286(10) 0.0345(10) -0.0087(8) -0.0027(8) 0.0170(9)

loop_
_atom_type_symbol
_atom_type_description
_atom_type_scat_dispersion_real
_atom_type_scat_dispersion_imag
_atom_type_scat_source
C C 0.0033 0.0016 'International Tables Vol C Tables 4.2.6.8 and 6.1.1.4'
H H 0.0000 0.0000 'International Tables Vol C Tables 4.2.6.8 and 6.1.1.4'
B B 0.0013 0.0007 'International Tables Vol C Tables 4.2.6.8 and 6.1.1.4'
N N 0.0061 0.0033 'International Tables Vol C Tables 4.2.6.8 and 6.1.1.4'
O O 0.0106 0.0060 'International Tables Vol C Tables 4.2.6.8 and 6.1.1.4'
F F 0.0171 0.0103 'International Tables Vol C Tables 4.2.6.8 and 6.1.1.4'

loop_
_geom_angle_atom_site_label_1
_geom_angle_atom_site_label_2
_geom_angle_atom_site_label_3
_geom_angle
F1 B1 O2 112.96(15)
F1 B1 O1 108.64(15)
O2 B1 O1 107.06(14)
F1 B1 C1 104.52(14)
O2 B1 C1 110.21(14)
O1 B1 C1 113.57(14)
C1 N1 C2 110.40(15)
C1 N1 C7 126.73(15)
C2 N1 C7 122.81(15)
C11 O1 B1 108.06(14)
N2 C1 N1 105.34(15)
N2 C1 B1 125.56(15)
N1 C1 B1 129.04(16)
C3 C2 N1 106.81(16)
C3 C2 H2 126.6
N1 C2 H2 126.6
C12 O2 B1 107.67(14)
C1 N2 C3 110.83(15)
C1 N2 C4 125.05(14)
C3 N2 C4 124.11(15)
C2 C3 N2 106.61(16)
C2 C3 H3 126.7
N2 C3 H3 126.7
N2 C4 C5 113.35(15)
N2 C4 H4A 108.9
C5 C4 H4A 108.9
N2 C4 H4B 108.9
C5 C4 H4B 108.9
H4A C4 H4B 107.7
C4 C5 C6 109.69(16)
C4 C5 H5A 109.7
C6 C5 H5A 109.7
C4 C5 H5B 109.7
C6 C5 H5B 109.7
H5A C5 H5B 108.2
C9 C8 C7 110.48(16)
C9 C8 H8A 109.6
C7 C8 H8A 109.6
C9 C8 H8B 109.6
C7 C8 H8B 109.6
H8A C8 H8B 108.1
N1 C7 C8 112.14(14)
N1 C7 H7A 109.2
C8 C7 H7A 109.2
N1 C7 H7B 109.2
C8 C7 H7B 109.2
H7A C7 H7B 107.9
C5 C6 H6A 109.5
C5 C6 H6B 109.5
H6A C6 H6B 109.5
C5 C6 H6C 109.5
H6A C6 H6C 109.5
H6B C6 H6C 109.5
C8 C9 H9A 109.5
C8 C9 H9B 109.5
H9A C9 H9B 109.5
C8 C9 H9C 109.5
H9A C9 H9C 109.5
H9B C9 H9C 109.5
O1 C11 C13 108.50(16)
O1 C11 C14 108.30(15)
C13 C11 C14 109.96(17)
O1 C11 C12 102.67(14)
C13 C11 C12 114.43(16)
C14 C11 C12 112.51(16)
O2 C12 C16 108.97(15)
O2 C12 C15 108.08(15)
C16 C12 C15 109.39(16)
O2 C12 C11 102.09(13)
C16 C12 C11 114.80(16)
C15 C12 C11 113.04(16)
C11 C13 H13A 109.5
C11 C13 H13B 109.5
H13A C13 H13B 109.5
C11 C13 H13C 109.5
H13A C13 H13C 109.5
H13B C13 H13C 109.5
C11 C14 H14A 109.5
C11 C14 H14B 109.5
H14A C14 H14B 109.5
C11 C14 H14C 109.5
H14A C14 H14C 109.5
H14B C14 H14C 109.5
C12 C15 H15A 109.5
C12 C15 H15B 109.5
H15A C15 H15B 109.5
C12 C15 H15C 109.5
H15A C15 H15C 109.5
H15B C15 H15C 109.5
C12 C16 H16A 109.5
C12 C16 H16B 109.5
H16A C16 H16B 109.5
C12 C16 H16C 109.5
H16A C16 H16C 109.5
H16B C16 H16C 109.5

loop_
_geom_bond_atom_site_label_1
_geom_bond_atom_site_label_2
_geom_bond_distance
F1 B1 1.436(2)
B1 O2 1.447(2)
B1 O1 1.450(2)
B1 C1 1.664(3)
N1 C1 1.352(2)
N1 C2 1.387(2)
N1 C7 1.471(2)
O1 C11 1.436(2)
C1 N2 1.347(2)
C2 C3 1.349(3)
C2 H2 0.9500
O2 C12 1.439(2)
N2 C3 1.384(2)
N2 C4 1.472(2)
C3 H3 0.9500
C4 C5 1.517(3)
C4 H4A 0.9900
C4 H4B 0.9900
C5 C6 1.525(3)
C5 H5A 0.9900
C5 H5B 0.9900
C8 C9 1.516(3)
C8 C7 1.519(3)
C8 H8A 0.9900
C8 H8B 0.9900
C7 H7A 0.9900
C7 H7B 0.9900
C6 H6A 0.9800
C6 H6B 0.9800
C6 H6C 0.9800
C9 H9A 0.9800
C9 H9B 0.9800
C9 H9C 0.9800
C11 C13 1.520(3)
C11 C14 1.529(3)
C11 C12 1.555(3)
C12 C16 1.519(3)
C12 C15 1.529(3)
C13 H13A 0.9800
C13 H13B 0.9800
C13 H13C 0.9800
C14 H14A 0.9800
C14 H14B 0.9800
C14 H14C 0.9800
C15 H15A 0.9800
C15 H15B 0.9800
C15 H15C 0.9800
C16 H16A 0.9800
C16 H16B 0.9800
C16 H16C 0.9800

loop_
_geom_torsion_atom_site_label_1
_geom_torsion_atom_site_label_2
_geom_torsion_atom_site_label_3
_geom_torsion_atom_site_label_4
_geom_torsion
F1 B1 O1 C11 131.12(14)
O2 B1 O1 C11 8.84(18)
C1 B1 O1 C11 -113.04(16)
C2 N1 C1 N2 0.21(19)
C7 N1 C1 N2 177.46(15)
C2 N1 C1 B1 177.38(16)
C7 N1 C1 B1 -5.4(3)
F1 B1 C1 N2 74.2(2)
O2 B1 C1 N2 -164.19(15)
O1 B1 C1 N2 -44.1(2)
F1 B1 C1 N1 -102.5(2)
O2 B1 C1 N1 19.2(2)
O1 B1 C1 N1 139.28(17)
C1 N1 C2 C3 -0.4(2)
C7 N1 C2 C3 -177.79(15)
F1 B1 O2 C12 -104.62(16)
O1 B1 O2 C12 14.93(18)
C1 B1 O2 C12 138.89(14)
N1 C1 N2 C3 0.08(19)
B1 C1 N2 C3 -177.22(15)
N1 C1 N2 C4 179.89(15)
B1 C1 N2 C4 2.6(3)
N1 C2 C3 N2 0.4(2)
C1 N2 C3 C2 -0.3(2)
C4 N2 C3 C2 179.85(16)
C1 N2 C4 C5 -90.6(2)
C3 N2 C4 C5 89.2(2)
N2 C4 C5 C6 -177.69(16)
C1 N1 C7 C8 -94.9(2)
C2 N1 C7 C8 82.0(2)
C9 C8 C7 N1 174.68(15)
B1 O1 C11 C13 -148.33(16)
B1 O1 C11 C14 92.34(18)
B1 O1 C11 C12 -26.85(17)
B1 O2 C12 C16 -152.29(16)
B1 O2 C12 C15 88.93(17)
B1 O2 C12 C11 -30.47(17)
O1 C11 C12 O2 34.98(16)
C13 C11 C12 O2 152.32(16)
C14 C11 C12 O2 -81.22(17)
O1 C11 C12 C16 152.70(15)
C13 C11 C12 C16 -90.0(2)
C14 C11 C12 C16 36.5(2)
O1 C11 C12 C15 -80.87(17)
C13 C11 C12 C15 36.5(2)
C14 C11 C12 C15 162.93(16)
